data_4029338
loop_
_publ_author_name
'Thapaliya, Ek Raj'
'Captain, Burjor'
'Raymo, Fran\,cisco M'

_publ_section_title
;
 Photoactivatable Anthracenes.
;
_journal_issue 9
_journal_name_full 'The Journal of organic chemistry'
_journal_page_first 3973
_journal_page_last 3981
_journal_paper_doi 10.1021/jo5004482
_journal_volume 79
_journal_year 2014
_chemical_formula_sum 'C28 H26 N2 O4'
_chemical_formula_weight 454.51
_chemical_name_systematic
; 
 ? 
;
_space_group_IT_number 2
_symmetry_cell_setting triclinic
_symmetry_space_group_name_Hall '-P 1'
_symmetry_space_group_name_H-M 'P -1'
_atom_sites_solution_hydrogens geom
_atom_sites_solution_primary direct
_atom_sites_solution_secondary difmap
_audit_creation_method SHELXL-97
_cell_angle_alpha 74.6560(10)
_cell_angle_beta 74.4290(10)
_cell_angle_gamma 71.2990(10)
_cell_formula_units_Z 2
_cell_length_a 9.8381(8)
_cell_length_b 10.4824(9)
_cell_length_c 12.5322(11)
_cell_measurement_reflns_used 2705
_cell_measurement_temperature 296(2)
_cell_measurement_theta_max 23.99
_cell_measurement_theta_min 2.43
_cell_volume 1156.45(17)
_computing_cell_refinement 'SAINT+  V7.46A (Bruker, 2007)'
_computing_data_collection 'APEX2 v2.2-0 (Bruker, 2007)'
_computing_data_reduction 'SAINT+  V7.46A (Bruker, 2007)'
_computing_molecular_graphics 'XSHELL v4.02 (Bruker, 2000)'
_computing_publication_material 'XCIF v6.12 (Bruker, 2001)'
_computing_structure_refinement 'SHELXL-97 (Sheldrick, 2008)'
_computing_structure_solution 'SHELXS-97 (Sheldrick, 2008)'
_diffrn_ambient_temperature 296(2)
_diffrn_measured_fraction_theta_full 0.999
_diffrn_measured_fraction_theta_max 0.999
_diffrn_measurement_device_type 'Bruker SMART APEX2 CCD diffractometer'
_diffrn_measurement_method 'omega scans'
_diffrn_radiation_monochromator graphite
_diffrn_radiation_source 'fine-focus sealed tube'
_diffrn_radiation_type MoK\a
_diffrn_radiation_wavelength 0.71073
_diffrn_reflns_av_R_equivalents 0.0308
_diffrn_reflns_av_sigmaI/netI 0.0369
_diffrn_reflns_limit_h_max 12
_diffrn_reflns_limit_h_min -12
_diffrn_reflns_limit_k_max 13
_diffrn_reflns_limit_k_min -13
_diffrn_reflns_limit_l_max 16
_diffrn_reflns_limit_l_min -16
_diffrn_reflns_number 15239
_diffrn_reflns_theta_full 27.50
_diffrn_reflns_theta_max 27.50
_diffrn_reflns_theta_min 1.72
_exptl_absorpt_coefficient_mu 0.088
_exptl_absorpt_correction_T_max 0.9930
_exptl_absorpt_correction_T_min 0.9691
_exptl_absorpt_correction_type multi-scan
_exptl_absorpt_process_details '(SADABS 2007/4 Bruker)'
_exptl_crystal_colour Yellow
_exptl_crystal_density_diffrn 1.305
_exptl_crystal_density_method 'not measured'
_exptl_crystal_description Bar
_exptl_crystal_F_000 480
_exptl_crystal_size_max 0.36
_exptl_crystal_size_mid 0.16
_exptl_crystal_size_min 0.08
_refine_diff_density_max 0.125
_refine_diff_density_min -0.146
_refine_diff_density_rms 0.030
_refine_ls_extinction_method none
_refine_ls_goodness_of_fit_ref 1.027
_refine_ls_hydrogen_treatment constr
_refine_ls_matrix_type full
_refine_ls_number_parameters 311
_refine_ls_number_reflns 5324
_refine_ls_number_restraints 0
_refine_ls_restrained_S_all 1.027
_refine_ls_R_factor_all 0.0911
_refine_ls_R_factor_gt 0.0455
_refine_ls_shift/su_max 0.000
_refine_ls_shift/su_mean 0.000
_refine_ls_structure_factor_coef Fsqd
_refine_ls_weighting_details 'calc w=1/[\s^2^(Fo^2^)+(0.0484P)^2^+0.1041P] where P=(Fo^2^+2Fc^2^)/3'
_refine_ls_weighting_scheme calc
_refine_ls_wR_factor_gt 0.0994
_refine_ls_wR_factor_ref 0.1196
_reflns_number_gt 3115
_reflns_number_total 5324
_reflns_threshold_expression >2sigma(I)
_cod_data_source_file CIF_34.cif
_cod_data_source_block collect_0m
_cod_depositor_comments
;
The following automatic conversions were performed:

'_symmetry_cell_setting' value 'Triclinic' changed to 'triclinic'
according to
/usr/data/users/saulius/crontab/automatic-downloads/rss-feeds/ACS/lib/dictionaries/cif_core.dic
dictionary named 'cif_core.dic' version 2.4.2 from
2011-04-26.

'_exptl_absorpt_correction_type' value 'Multi-scan'
changed to 'multi-scan' according to
/usr/data/users/saulius/crontab/automatic-downloads/rss-feeds/ACS/lib/dictionaries/cif_core.dic
dictionary named 'cif_core.dic' version 2.4.2 from 2011-04-26.

Automatic conversion script
Id: cif_fix_values 2281 2013-09-26 08:29:07Z andrius 

 Adding full bibliography for 4029338--4029346.cif.
;
_cod_original_sg_symbol_H-M P-1
_cod_database_code 4029338

loop_
_symmetry_equiv_pos_as_xyz
'x, y, z'
'-x, -y, -z'

loop_
_atom_site_label
_atom_site_type_symbol
_atom_site_fract_x
_atom_site_fract_y
_atom_site_fract_z
_atom_site_U_iso_or_equiv
_atom_site_adp_type
_atom_site_occupancy
_atom_site_symmetry_multiplicity
_atom_site_calc_flag
_atom_site_refinement_flags
O1 O 0.53369(13) 0.84178(15) 0.04609(10) 0.0649(4) Uani 1 1 d .
O2 O 0.13350(13) 1.00847(15) 0.30210(11) 0.0707(4) Uani 1 1 d .
O3 O 0.00005(14) 0.63249(14) -0.17297(12) 0.0712(4) Uani 1 1 d .
O4 O 0.3074(2) 0.47858(17) 0.50550(14) 0.1032(6) Uani 1 1 d .
N1 N 0.35303(14) 0.93824(15) 0.18333(11) 0.0488(4) Uani 1 1 d .
N2 N 0.74593(18) 0.97476(18) 0.41981(14) 0.0680(5) Uani 1 1 d .
C1 C 0.06576(16) 0.80697(16) 0.19550(14) 0.0449(4) Uani 1 1 d .
H1 H -0.0216 0.8363 0.2525 0.054 Uiso 1 1 calc R
C2 C 0.02996(17) 0.76318(16) 0.10281(14) 0.0460(4) Uani 1 1 d .
C3 C -0.10622(18) 0.76475(18) 0.09088(15) 0.0515(4) Uani 1 1 d .
H3 H -0.1890 0.7949 0.1443 0.062 Uiso 1 1 calc R
C4 C -0.12023(19) 0.72158(18) -0.00032(16) 0.0557(5) Uani 1 1 d .
H4 H -0.2123 0.7229 -0.0076 0.067 Uiso 1 1 calc R
C5 C 0.00173(19) 0.67671(18) -0.08016(16) 0.0522(4) Uani 1 1 d .
C6 C 0.13978(18) 0.67447(17) -0.06889(15) 0.0525(4) Uani 1 1 d .
H6 H 0.2223 0.6447 -0.1226 0.063 Uiso 1 1 calc R
C7 C 0.15332(17) 0.71647(17) 0.02202(14) 0.0472(4) Uani 1 1 d .
C8 C 0.29430(17) 0.71971(17) 0.04647(14) 0.0476(4) Uani 1 1 d .
H8 H 0.3801 0.6827 -0.0087 0.057 Uiso 1 1 calc R
C9 C 0.30354(18) 0.64231(17) 0.16606(15) 0.0489(4) Uani 1 1 d .
C10 C 0.4224(2) 0.5405(2) 0.20153(18) 0.0653(5) Uani 1 1 d .
H10 H 0.5047 0.5082 0.1486 0.078 Uiso 1 1 calc R
C11 C 0.4184(2) 0.4872(2) 0.3152(2) 0.0773(6) Uani 1 1 d .
H11 H 0.4977 0.4183 0.3385 0.093 Uiso 1 1 calc R
C12 C 0.2971(3) 0.5357(2) 0.39458(18) 0.0704(6) Uani 1 1 d .
C13 C 0.1774(2) 0.63750(19) 0.36099(16) 0.0576(5) Uani 1 1 d .
H13 H 0.0957 0.6702 0.4143 0.069 Uiso 1 1 calc R
C14 C 0.18154(18) 0.68955(16) 0.24670(15) 0.0471(4) Uani 1 1 d .
C15 C 0.14222(17) 0.92473(16) 0.13609(13) 0.0434(4) Uani 1 1 d .
H15 H 0.0739 1.0049 0.1002 0.052 Uiso 1 1 calc R
C16 C 0.27794(16) 0.87217(17) 0.04770(14) 0.0452(4) Uani 1 1 d .
H16 H 0.2710 0.9297 -0.0273 0.054 Uiso 1 1 calc R
C17 C 0.40568(18) 0.88165(18) 0.08693(14) 0.0492(4) Uani 1 1 d .
C18 C 0.20151(18) 0.96456(18) 0.21806(15) 0.0488(4) Uani 1 1 d .
C19 C 0.44913(17) 0.95082(19) 0.24635(14) 0.0476(4) Uani 1 1 d .
C20 C 0.49551(18) 1.06728(19) 0.22280(14) 0.0520(4) Uani 1 1 d .
H20 H 0.4613 1.1408 0.1674 0.062 Uiso 1 1 calc R
C21 C 0.59249(19) 1.0764(2) 0.28050(15) 0.0565(5) Uani 1 1 d .
H21 H 0.6226 1.1563 0.2632 0.068 Uiso 1 1 calc R
C22 C 0.64621(18) 0.9683(2) 0.36421(14) 0.0525(4) Uani 1 1 d .
C23 C 0.5957(2) 0.8512(2) 0.38717(15) 0.0607(5) Uani 1 1 d .
H23 H 0.6276 0.7774 0.4432 0.073 Uiso 1 1 calc R
C24 C 0.4998(2) 0.8430(2) 0.32853(16) 0.0603(5) Uani 1 1 d .
H24 H 0.4689 0.7636 0.3448 0.072 Uiso 1 1 calc R
C25 C 0.7797(2) 1.1030(2) 0.40754(19) 0.0800(7) Uani 1 1 d .
H25A H 0.8248 1.1316 0.3305 0.120 Uiso 1 1 calc R
H25B H 0.8457 1.0906 0.4559 0.120 Uiso 1 1 calc R
H25C H 0.6911 1.1718 0.4281 0.120 Uiso 1 1 calc R
C26 C 0.7912(2) 0.8642(3) 0.51099(18) 0.0816(7) Uani 1 1 d .
H26A H 0.7083 0.8580 0.5716 0.122 Uiso 1 1 calc R
H26B H 0.8649 0.8820 0.5377 0.122 Uiso 1 1 calc R
H26C H 0.8304 0.7793 0.4843 0.122 Uiso 1 1 calc R
C27 C -0.1385(2) 0.6352(2) -0.19004(19) 0.0792(6) Uani 1 1 d .
H27A H -0.1883 0.5855 -0.1235 0.119 Uiso 1 1 calc R
H27B H -0.1241 0.5934 -0.2531 0.119 Uiso 1 1 calc R
H27C H -0.1965 0.7287 -0.2050 0.119 Uiso 1 1 calc R
C28 C 0.1878(3) 0.5241(3) 0.5924(2) 0.1102(9) Uani 1 1 d .
H28A H 0.1691 0.6213 0.5858 0.165 Uiso 1 1 calc R
H28B H 0.2114 0.4773 0.6648 0.165 Uiso 1 1 calc R
H28C H 0.1021 0.5045 0.5852 0.165 Uiso 1 1 calc R

loop_
_atom_site_aniso_label
_atom_site_aniso_U_11
_atom_site_aniso_U_22
_atom_site_aniso_U_33
_atom_site_aniso_U_23
_atom_site_aniso_U_13
_atom_site_aniso_U_12
O1 0.0377(7) 0.1006(10) 0.0634(8) -0.0330(8) 0.0024(6) -0.0246(7)
O2 0.0510(7) 0.0959(10) 0.0753(9) -0.0511(8) -0.0017(7) -0.0147(7)
O3 0.0644(8) 0.0795(9) 0.0861(10) -0.0361(8) -0.0295(7) -0.0134(7)
O4 0.1248(15) 0.0848(11) 0.0761(11) 0.0138(9) -0.0333(11) -0.0091(11)
N1 0.0391(7) 0.0644(9) 0.0496(8) -0.0198(7) -0.0043(6) -0.0198(7)
N2 0.0607(10) 0.0852(12) 0.0709(11) -0.0216(10) -0.0252(9) -0.0218(9)
C1 0.0329(8) 0.0493(10) 0.0514(10) -0.0158(8) -0.0025(7) -0.0098(7)
C2 0.0379(9) 0.0441(9) 0.0573(10) -0.0123(8) -0.0079(8) -0.0123(7)
C3 0.0374(9) 0.0513(10) 0.0647(11) -0.0115(9) -0.0067(8) -0.0131(8)
C4 0.0423(10) 0.0551(11) 0.0763(13) -0.0112(10) -0.0194(9) -0.0173(8)
C5 0.0508(10) 0.0477(10) 0.0655(11) -0.0158(9) -0.0210(9) -0.0116(8)
C6 0.0429(9) 0.0551(11) 0.0625(11) -0.0224(9) -0.0096(8) -0.0090(8)
C7 0.0382(9) 0.0482(10) 0.0586(10) -0.0175(8) -0.0101(8) -0.0100(8)
C8 0.0325(8) 0.0584(11) 0.0545(10) -0.0250(8) -0.0048(7) -0.0077(8)
C9 0.0400(9) 0.0464(10) 0.0644(11) -0.0191(9) -0.0137(8) -0.0075(8)
C10 0.0531(11) 0.0581(12) 0.0817(14) -0.0264(11) -0.0177(10) 0.0030(9)
C11 0.0756(15) 0.0556(12) 0.0918(17) -0.0104(12) -0.0344(13) 0.0054(11)
C12 0.0842(15) 0.0530(12) 0.0685(13) 0.0011(11) -0.0257(12) -0.0131(11)
C13 0.0606(11) 0.0519(11) 0.0576(11) -0.0069(9) -0.0071(9) -0.0183(9)
C14 0.0417(9) 0.0436(9) 0.0578(11) -0.0124(8) -0.0094(8) -0.0123(7)
C15 0.0377(8) 0.0420(9) 0.0507(10) -0.0130(8) -0.0072(7) -0.0093(7)
C16 0.0367(8) 0.0563(10) 0.0452(9) -0.0128(8) -0.0059(7) -0.0157(8)
C17 0.0429(10) 0.0607(11) 0.0472(10) -0.0134(8) -0.0034(8) -0.0206(8)
C18 0.0434(10) 0.0499(10) 0.0552(11) -0.0160(9) -0.0075(8) -0.0127(8)
C19 0.0414(9) 0.0625(11) 0.0449(9) -0.0168(9) -0.0053(7) -0.0196(8)
C20 0.0467(10) 0.0598(11) 0.0517(10) -0.0098(9) -0.0091(8) -0.0187(8)
C21 0.0545(11) 0.0635(12) 0.0601(11) -0.0141(10) -0.0104(9) -0.0265(9)
C22 0.0423(9) 0.0695(12) 0.0499(10) -0.0205(9) -0.0069(8) -0.0154(9)
C23 0.0645(12) 0.0635(12) 0.0566(11) -0.0062(10) -0.0201(10) -0.0187(10)
C24 0.0663(12) 0.0612(12) 0.0624(12) -0.0105(10) -0.0152(10) -0.0286(10)
C25 0.0619(13) 0.1049(18) 0.0949(16) -0.0406(14) -0.0197(12) -0.0315(13)
C26 0.0710(14) 0.1073(18) 0.0711(14) -0.0321(13) -0.0279(12) -0.0072(13)
C27 0.0791(15) 0.0821(15) 0.0999(17) -0.0229(13) -0.0423(13) -0.0291(12)
C28 0.152(3) 0.100(2) 0.0644(15) 0.0002(15) -0.0184(17) -0.0296(19)

loop_
_atom_type_symbol
_atom_type_description
_atom_type_scat_dispersion_real
_atom_type_scat_dispersion_imag
_atom_type_scat_source
C C 0.0033 0.0016 'International Tables Vol C Tables 4.2.6.8 and 6.1.1.4'
H H 0.0000 0.0000 'International Tables Vol C Tables 4.2.6.8 and 6.1.1.4'
N N 0.0061 0.0033 'International Tables Vol C Tables 4.2.6.8 and 6.1.1.4'
O O 0.0106 0.0060 'International Tables Vol C Tables 4.2.6.8 and 6.1.1.4'

loop_
_geom_angle_atom_site_label_1
_geom_angle_atom_site_label_2
_geom_angle_atom_site_label_3
_geom_angle
C5 O3 C27 117.65(16)
C12 O4 C28 118.79(18)
C17 N1 C18 112.67(14)
C17 N1 C19 122.17(13)
C18 N1 C19 124.72(13)
C22 N2 C26 119.94(17)
C22 N2 C25 120.45(17)
C26 N2 C25 117.97(16)
C2 C1 C14 108.43(13)
C2 C1 C15 106.43(13)
C14 C1 C15 105.44(12)
C3 C2 C7 118.92(15)
C3 C2 C1 127.68(15)
C7 C2 C1 113.39(13)
C2 C3 C4 120.41(16)
C5 C4 C3 120.36(15)
O3 C5 C4 125.05(15)
O3 C5 C6 115.22(16)
C4 C5 C6 119.73(16)
C7 C6 C5 119.73(16)
C6 C7 C2 120.84(15)
C6 C7 C8 126.17(15)
C2 C7 C8 112.99(14)
C7 C8 C9 108.10(13)
C7 C8 C16 106.46(13)
C9 C8 C16 105.57(13)
C10 C9 C14 119.04(17)
C10 C9 C8 126.95(16)
C14 C9 C8 113.81(14)
C11 C10 C9 120.10(19)
C10 C11 C12 120.35(19)
O4 C12 C11 115.31(19)
O4 C12 C13 124.2(2)
C11 C12 C13 120.48(19)
C14 C13 C12 118.84(18)
C13 C14 C9 121.18(16)
C13 C14 C1 125.91(15)
C9 C14 C1 112.75(15)
C18 C15 C16 104.74(12)
C18 C15 C1 111.49(13)
C16 C15 C1 109.40(12)
C17 C16 C15 105.02(13)
C17 C16 C8 109.81(13)
C15 C16 C8 109.92(13)
O1 C17 N1 124.36(15)
O1 C17 C16 126.79(15)
N1 C17 C16 108.77(13)
O2 C18 N1 123.86(16)
O2 C18 C15 127.37(15)
N1 C18 C15 108.74(14)
C20 C19 C24 119.24(16)
C20 C19 N1 120.97(16)
C24 C19 N1 119.75(15)
C19 C20 C21 120.65(17)
C20 C21 C22 121.41(17)
N2 C22 C21 121.88(17)
N2 C22 C23 121.48(18)
C21 C22 C23 116.62(16)
C24 C23 C22 121.40(18)
C19 C24 C23 120.68(17)

loop_
_geom_bond_atom_site_label_1
_geom_bond_atom_site_label_2
_geom_bond_distance
O1 C17 1.2051(19)
O2 C18 1.2039(19)
O3 C5 1.367(2)
O3 C27 1.426(2)
O4 C12 1.377(2)
O4 C28 1.423(3)
N1 C17 1.388(2)
N1 C18 1.392(2)
N1 C19 1.439(2)
N2 C22 1.374(2)
N2 C26 1.445(3)
N2 C25 1.446(3)
C1 C2 1.513(2)
C1 C14 1.516(2)
C1 C15 1.566(2)
C2 C3 1.382(2)
C2 C7 1.400(2)
C3 C4 1.389(2)
C4 C5 1.380(2)
C5 C6 1.395(2)
C6 C7 1.376(2)
C7 C8 1.511(2)
C8 C9 1.515(2)
C8 C16 1.558(2)
C9 C10 1.390(2)
C9 C14 1.393(2)
C10 C11 1.380(3)
C11 C12 1.383(3)
C12 C13 1.388(3)
C13 C14 1.386(2)
C15 C18 1.508(2)
C15 C16 1.540(2)
C16 C17 1.506(2)
C19 C20 1.371(2)
C19 C24 1.373(2)
C20 C21 1.381(2)
C21 C22 1.396(2)
C22 C23 1.402(3)
C23 C24 1.377(2)
